data_7229428
loop_
_publ_author_name
'Goswami, Soumyabrata'
'Tripuramallu, Bharat Kumar'
'Goldberg, Israel'

_publ_section_title
;
 New meso-substituted trans-A2B2 porphyrins: Synthesis and structure of
 their metal-mediated supramolecular assemblies&#x2020;
;
_journal_name_full CrystEngComm
_journal_paper_doi 10.1039/C7CE01642E
_journal_year 2017
_chemical_formula_moiety 'C58 H34 Co N6'
_chemical_formula_sum 'C58 H34 Co N6'
_chemical_formula_weight 873.84
_chemical_properties_physical Air-sensitive,Moisture-sensitive
_space_group_crystal_system monoclinic
_space_group_IT_number 14
_space_group_name_Hall '-P 2ybc'
_space_group_name_H-M_alt 'P 1 21/c 1'
_symmetry_space_group_name_Hall '-P 2ybc'
_symmetry_space_group_name_H-M 'P 1 21/c 1'
_atom_sites_solution_hydrogens geom
_atom_sites_solution_primary direct
_atom_sites_solution_secondary difmap
_audit_creation_method SHELXL-2014/7
_audit_update_record
;
2017-09-11 deposited with the CCDC.
2017-10-30 downloaded from the CCDC.
;
_cell_angle_alpha 90
_cell_angle_beta 116.045(3)
_cell_angle_gamma 90
_cell_formula_units_Z 2
_cell_length_a 13.3185(16)
_cell_length_b 14.3273(18)
_cell_length_c 14.2071(16)
_cell_measurement_reflns_used 2737
_cell_measurement_temperature 110(2)
_cell_measurement_theta_max 23.6
_cell_measurement_theta_min 2.14
_cell_volume 2435.7(5)
_computing_cell_refinement 'Saint, Bruker-AXS'
_computing_data_collection 'Apex2, Bruker-AXS'
_computing_data_reduction 'Saint, Bruker-AXS'
_computing_structure_refinement 'SHELXL-2014/7 (Sheldrick, 2015)'
_computing_structure_solution 'SHELXT-2014 (Sheldrick, 2015)'
_diffrn_ambient_temperature 110(2)
_diffrn_detector_area_resol_mean 1.75
_diffrn_measured_fraction_theta_full 0.993
_diffrn_measured_fraction_theta_max 0.993
_diffrn_measurement_device_type 'ApexDuo, Bruker-AXS'
_diffrn_measurement_method '1 deg. \f and \w scans'
_diffrn_radiation_type MoK\a
_diffrn_radiation_wavelength 0.71073
_diffrn_reflns_av_R_equivalents 0.0369
_diffrn_reflns_av_unetI/netI 0.0417
_diffrn_reflns_Laue_measured_fraction_full 0.993
_diffrn_reflns_Laue_measured_fraction_max 0.993
_diffrn_reflns_limit_h_max 14
_diffrn_reflns_limit_h_min -12
_diffrn_reflns_limit_k_max 16
_diffrn_reflns_limit_k_min -16
_diffrn_reflns_limit_l_max 15
_diffrn_reflns_limit_l_min -15
_diffrn_reflns_number 11981
_diffrn_reflns_point_group_measured_fraction_full 0.993
_diffrn_reflns_point_group_measured_fraction_max 0.993
_diffrn_reflns_theta_full 23.624
_diffrn_reflns_theta_max 23.624
_diffrn_reflns_theta_min 2.137
_diffrn_source 'ImuS micro-focus'
_exptl_absorpt_coefficient_mu 0.395
_exptl_absorpt_correction_T_max 0.947
_exptl_absorpt_correction_T_min 0.897
_exptl_absorpt_correction_type multi-scan
_exptl_absorpt_process_details 'Sadabs, Bruker-AXS'
_exptl_crystal_colour red
_exptl_crystal_density_diffrn 1.191
_exptl_crystal_description plate
_exptl_crystal_F_000 902
_exptl_crystal_size_max 0.280
_exptl_crystal_size_mid 0.240
_exptl_crystal_size_min 0.140
_refine_diff_density_max 2.051
_refine_diff_density_min -0.770
_refine_diff_density_rms 0.160
_refine_ls_extinction_method none
_refine_ls_goodness_of_fit_ref 3.044
_refine_ls_hydrogen_treatment constr
_refine_ls_matrix_type full
_refine_ls_number_parameters 225
_refine_ls_number_reflns 3616
_refine_ls_number_restraints 0
_refine_ls_restrained_S_all 3.044
_refine_ls_R_factor_all 0.1664
_refine_ls_R_factor_gt 0.1342
_refine_ls_shift/su_max 0.108
_refine_ls_shift/su_mean 0.019
_refine_ls_structure_factor_coef Fsqd
_refine_ls_weighting_details 'w=1/[\s^2^(Fo^2^)+(0.1000P)^2^] where P=(Fo^2^+2Fc^2^)/3'
_refine_ls_weighting_scheme calc
_refine_ls_wR_factor_gt 0.3750
_refine_ls_wR_factor_ref 0.3946
_reflns_Friedel_coverage 0.000
_reflns_number_gt 2737
_reflns_number_total 3616
_reflns_threshold_expression 'I > 2\s(I)'
_cod_data_source_file c7ce01642e2.cif
_cod_data_source_block gs37_sq
_cod_database_code 7229428
_shelx_shelxl_version_number 2014/7
_shelx_space_group_comment
;
The symmetry employed for this shelxl refinement is uniquely defined
by the following loop, which should always be used as a source of
symmetry information in preference to the above space-group names.
They are only intended as comments.
;
_shelx_estimated_absorpt_t_min 0.897
_shelx_estimated_absorpt_t_max 0.947
_platon_squeeze_void_probe_radius 1.20

loop_
_space_group_symop_operation_xyz
'x, y, z'
'-x, y+1/2, -z+1/2'
'-x, -y, -z'
'x, -y-1/2, z-1/2'

loop_
_atom_site_label
_atom_site_type_symbol
_atom_site_fract_x
_atom_site_fract_y
_atom_site_fract_z
_atom_site_U_iso_or_equiv
_atom_site_adp_type
_atom_site_occupancy
_atom_site_site_symmetry_order
_atom_site_calc_flag
_atom_site_refinement_flags_posn
_atom_site_refinement_flags_adp
_atom_site_refinement_flags_occupancy
Co1 Co 0.0000 0.5000 0.5000 0.0239(6) Uani 1 2 d S . P
N1 N 0.1255(6) 0.4404(4) 0.6327(5) 0.0392(18) Uani 1 1 d . . .
N2 N 0.1143(6) 0.5861(4) 0.4824(5) 0.0387(17) Uani 1 1 d . . .
N3 N 0.0174(6) 0.1146(5) 0.8905(6) 0.0440(19) Uani 1 1 d . . .
C1 C 0.1139(8) 0.3706(5) 0.6922(7) 0.040(2) Uani 1 1 d . . .
C2 C 0.2225(8) 0.3523(7) 0.7791(8) 0.052(3) Uani 1 1 d . . .
H2 H 0.2390 0.3079 0.8336 0.063 Uiso 1 1 calc R U .
C3 C 0.2286(8) 0.5886(6) 0.5493(7) 0.048(2) Uani 1 1 d . . .
C4 C 0.0126(8) 0.3273(5) 0.6770(7) 0.041(2) Uani 1 1 d . . .
C5 C 0.2932(8) 0.4096(7) 0.7671(8) 0.057(3) Uani 1 1 d . . .
H5 H 0.3711 0.4123 0.8119 0.068 Uiso 1 1 calc R U .
C6 C 0.2377(8) 0.4656(7) 0.6794(7) 0.041(2) Uani 1 1 d . . .
C7 C 0.0942(8) 0.6511(6) 0.4061(7) 0.047(2) Uani 1 1 d . . .
C8 C 0.0310(9) 0.2038(6) 0.9170(8) 0.051(3) Uani 1 1 d . . .
H8 H 0.0413 0.2203 0.9854 0.062 Uiso 1 1 calc R U .
C9 C 0.0145(8) 0.2551(5) 0.7502(6) 0.045(2) Uani 1 1 d . . .
C10 C 0.1975(10) 0.6970(8) 0.4252(9) 0.074(3) Uani 1 1 d . . .
H10 H 0.2068 0.7454 0.3840 0.089 Uiso 1 1 calc R U .
C11 C 0.2768(9) 0.6601(8) 0.5101(9) 0.063(3) Uani 1 1 d . . .
H11 H 0.3533 0.6776 0.5406 0.076 Uiso 1 1 calc R U .
C12 C 0.0309(9) 0.2751(6) 0.8501(8) 0.060(3) Uani 1 1 d . . .
H12 H 0.0423 0.3378 0.8741 0.072 Uiso 1 1 calc R U .
C13 C 0.2791(8) 0.5362(7) 0.6380(8) 0.051(2) Uani 1 1 d . . .
C14 C 0.0112(13) 0.0945(7) 0.7962(9) 0.089(4) Uani 1 1 d . . .
H14 H 0.0072 0.0308 0.7762 0.107 Uiso 1 1 calc R U .
C15 C 0.0101(14) 0.1614(7) 0.7271(10) 0.101(5) Uani 1 1 d . . .
H15 H 0.0062 0.1427 0.6615 0.121 Uiso 1 1 calc R U .
C16 C 0.4007(14) 0.5717(11) 0.7155(13) 0.111(5) Uiso 1 1 d . . .
C17 C 0.492(2) 0.7436(19) 0.944(2) 0.189(9) Uiso 1 1 d . . .
H17 H 0.4272 0.7454 0.9562 0.227 Uiso 1 1 calc R U .
C18 C 0.5890(16) 0.6716(13) 0.8489(15) 0.120(5) Uiso 1 1 d . . .
C19 C 0.3984(17) 0.6423(13) 0.8029(15) 0.130(6) Uiso 1 1 d . . .
H19 H 0.3327 0.6520 0.8122 0.156 Uiso 1 1 calc R U .
C20 C 0.6724(18) 0.7328(16) 0.9007(18) 0.156(7) Uiso 1 1 d . . .
H20 H 0.7305 0.7351 0.8791 0.188 Uiso 1 1 calc R U .
C21 C 0.478(2) 0.5009(13) 0.630(2) 0.142(8) Uiso 1 1 d . . .
H21 H 0.4096 0.4693 0.5916 0.171 Uiso 1 1 calc R U .
C22 C 0.596(2) 0.6095(15) 0.7714(18) 0.150(7) Uiso 1 1 d . . .
C23 C 0.486(2) 0.5627(18) 0.698(2) 0.170(8) Uiso 1 1 d . . .
C24 C 0.6838(18) 0.7919(15) 0.9804(17) 0.146(7) Uiso 1 1 d . . .
H24 H 0.7497 0.8276 1.0177 0.175 Uiso 1 1 calc R U .
C25 C 0.499(2) 0.6887(18) 0.865(2) 0.185(9) Uiso 1 1 d . . .
C26 C 0.591(2) 0.7964(17) 1.003(2) 0.182(9) Uiso 1 1 d . . .
H26 H 0.5944 0.8350 1.0592 0.219 Uiso 1 1 calc R U .
C27 C 0.685(3) 0.527(2) 0.683(3) 0.231(14) Uiso 1 1 d . . .
H27 H 0.7497 0.5167 0.6718 0.277 Uiso 1 1 calc R U .
C28 C 0.704(4) 0.589(3) 0.769(4) 0.34(2) Uiso 1 1 d . . .
H28 H 0.7740 0.6138 0.8167 0.403 Uiso 1 1 calc R U .
C29 C 0.587(3) 0.476(2) 0.609(3) 0.226(13) Uiso 1 1 d . . .
H29 H 0.5867 0.4351 0.5566 0.271 Uiso 1 1 calc R U .

loop_
_atom_site_aniso_label
_atom_site_aniso_U_11
_atom_site_aniso_U_22
_atom_site_aniso_U_33
_atom_site_aniso_U_23
_atom_site_aniso_U_13
_atom_site_aniso_U_12
Co1 0.0401(10) 0.0153(8) 0.0191(9) 0.0017(6) 0.0157(7) -0.0019(6)
N1 0.062(5) 0.032(4) 0.030(4) 0.001(3) 0.026(4) 0.000(3)
N2 0.056(5) 0.025(4) 0.037(4) 0.003(3) 0.023(4) 0.002(3)
N3 0.067(5) 0.032(4) 0.034(4) 0.002(3) 0.023(4) 0.000(4)
C1 0.057(6) 0.026(4) 0.043(5) -0.005(4) 0.027(5) 0.000(4)
C2 0.063(7) 0.052(6) 0.045(6) 0.012(5) 0.027(5) 0.022(5)
C3 0.058(6) 0.050(6) 0.032(5) -0.004(4) 0.017(5) -0.006(5)
C4 0.067(6) 0.025(4) 0.032(5) -0.005(4) 0.023(5) -0.005(4)
C5 0.041(6) 0.073(7) 0.051(6) 0.016(6) 0.015(5) 0.007(5)
C6 0.045(6) 0.048(5) 0.030(5) -0.004(4) 0.015(4) -0.001(4)
C7 0.073(7) 0.029(5) 0.047(6) -0.003(4) 0.034(5) -0.018(5)
C8 0.092(8) 0.032(5) 0.042(6) -0.010(4) 0.039(5) -0.013(5)
C9 0.068(7) 0.033(5) 0.035(5) 0.000(4) 0.023(5) 0.001(4)
C10 0.101(9) 0.057(7) 0.060(8) 0.009(6) 0.031(7) -0.037(7)
C11 0.049(6) 0.076(7) 0.053(7) 0.008(6) 0.013(5) -0.024(5)
C12 0.116(9) 0.033(5) 0.054(7) 0.003(5) 0.059(7) -0.002(5)
C13 0.050(6) 0.060(6) 0.048(6) 0.003(5) 0.027(5) -0.008(5)
C14 0.200(14) 0.029(5) 0.071(8) -0.003(5) 0.090(9) -0.010(7)
C15 0.232(17) 0.040(6) 0.065(8) -0.014(6) 0.097(10) -0.026(8)

loop_
_atom_type_symbol
_atom_type_description
_atom_type_scat_dispersion_real
_atom_type_scat_dispersion_imag
_atom_type_scat_source
C C 0.0033 0.0016 'International Tables Vol C Tables 4.2.6.8 and 6.1.1.4'
H H 0.0000 0.0000 'International Tables Vol C Tables 4.2.6.8 and 6.1.1.4'
N N 0.0061 0.0033 'International Tables Vol C Tables 4.2.6.8 and 6.1.1.4'
Co Co 0.3494 0.9721 'International Tables Vol C Tables 4.2.6.8 and 6.1.1.4'

loop_
_geom_angle_atom_site_label_1
_geom_angle_atom_site_label_2
_geom_angle_atom_site_label_3
_geom_angle
_geom_angle_site_symmetry_1
_geom_angle_site_symmetry_3
N2 Co1 N2 180.0(4) . 3_566
N2 Co1 N1 90.8(3) . .
N2 Co1 N1 89.2(3) 3_566 .
N2 Co1 N1 89.2(3) . 3_566
N2 Co1 N1 90.8(3) 3_566 3_566
N1 Co1 N1 180.0 . 3_566
N2 Co1 N3 92.6(2) . 4_565
N2 Co1 N3 87.4(2) 3_566 4_565
N1 Co1 N3 92.3(2) . 4_565
N1 Co1 N3 87.7(2) 3_566 4_565
N2 Co1 N3 87.4(2) . 2_556
N2 Co1 N3 92.6(2) 3_566 2_556
N1 Co1 N3 87.7(2) . 2_556
N1 Co1 N3 92.3(2) 3_566 2_556
N3 Co1 N3 180.0 4_565 2_556
C1 N1 C6 106.6(7) . .
C1 N1 Co1 126.9(6) . .
C6 N1 Co1 126.4(6) . .
C7 N2 C3 107.4(7) . .
C7 N2 Co1 127.5(6) . .
C3 N2 Co1 125.2(5) . .
C8 N3 C14 115.7(8) . .
C8 N3 Co1 122.0(6) . 2_546
C14 N3 Co1 122.2(6) . 2_546
N1 C1 C4 126.0(8) . .
N1 C1 C2 108.5(8) . .
C4 C1 C2 125.3(8) . .
C5 C2 C1 106.2(8) . .
C5 C2 H2 126.9 . .
C1 C2 H2 126.9 . .
C13 C3 N2 124.2(8) . .
C13 C3 C11 128.7(9) . .
N2 C3 C11 106.9(8) . .
C1 C4 C7 124.7(8) . 3_566
C1 C4 C9 119.0(8) . .
C7 C4 C9 116.3(8) 3_566 .
C2 C5 C6 110.3(9) . .
C2 C5 H5 124.9 . .
C6 C5 H5 124.9 . .
N1 C6 C5 108.3(8) . .
N1 C6 C13 121.8(8) . .
C5 C6 C13 129.9(9) . .
N2 C7 C4 125.6(8) . 3_566
N2 C7 C10 108.9(9) . .
C4 C7 C10 125.4(9) 3_566 .
N3 C8 C12 123.7(8) . .
N3 C8 H8 118.2 . .
C12 C8 H8 118.1 . .
C12 C9 C15 114.9(9) . .
C12 C9 C4 122.4(7) . .
C15 C9 C4 122.5(8) . .
C11 C10 C7 107.8(9) . .
C11 C10 H10 126.1 . .
C7 C10 H10 126.1 . .
C10 C11 C3 109.0(9) . .
C10 C11 H11 125.5 . .
C3 C11 H11 125.5 . .
C9 C12 C8 120.4(8) . .
C9 C12 H12 119.8 . .
C8 C12 H12 119.8 . .
C3 C13 C6 131.4(9) . .
C3 C13 C16 113.8(9) . .
C6 C13 C16 114.2(9) . .
N3 C14 C15 123.0(9) . .
N3 C14 H14 118.5 . .
C15 C14 H14 118.5 . .
C9 C15 C14 121.8(10) . .
C9 C15 H15 119.1 . .
C14 C15 H15 119.1 . .
C23 C16 C19 122(2) . .
C23 C16 C13 123.9(19) . .
C19 C16 C13 112.1(13) . .
C25 C17 C26 113(3) . .
C25 C17 H17 123.4 . .
C26 C17 H17 123.3 . .
C25 C18 C20 112(2) . .
C25 C18 C22 127(2) . .
C20 C18 C22 120(2) . .
C25 C19 C16 116.3(19) . .
C25 C19 H19 121.9 . .
C16 C19 H19 121.9 . .
C18 C20 C24 128(2) . .
C18 C20 H20 115.9 . .
C24 C20 H20 115.9 . .
C23 C21 C29 120(3) . .
C23 C21 H21 120.1 . .
C29 C21 H21 120.0 . .
C28 C22 C18 122(3) . .
C28 C22 C23 123(3) . .
C18 C22 C23 115(2) . .
C16 C23 C21 116(3) . .
C16 C23 C22 120(2) . .
C21 C23 C22 123(3) . .
C20 C24 C26 115(2) . .
C20 C24 H24 122.3 . .
C26 C24 H24 122.2 . .
C18 C25 C19 119(3) . .
C18 C25 C17 128(3) . .
C19 C25 C17 112(3) . .
C24 C26 C17 121(3) . .
C24 C26 H26 119.6 . .
C17 C26 H26 119.6 . .
C29 C27 C28 133(4) . .
C29 C27 H27 113.6 . .
C28 C27 H27 113.6 . .
C22 C28 C27 110(4) . .
C22 C28 H28 125.3 . .
C27 C28 H28 125.2 . .
C27 C29 C21 110(3) . .
C27 C29 H29 124.8 . .
C21 C29 H29 124.8 . .

loop_
_geom_bond_atom_site_label_1
_geom_bond_atom_site_label_2
_geom_bond_distance
_geom_bond_site_symmetry_2
Co1 N2 2.058(7) .
Co1 N2 2.058(7) 3_566
Co1 N1 2.077(7) .
Co1 N1 2.077(7) 3_566
Co1 N3 2.342(7) 4_565
Co1 N3 2.342(7) 2_556
N1 C1 1.361(10) .
N1 C6 1.391(11) .
N2 C7 1.363(11) .
N2 C3 1.397(11) .
N3 C8 1.323(10) .
N3 C14 1.338(12) .
N3 Co1 2.342(7) 2_546
C1 C4 1.413(13) .
C1 C2 1.454(13) .
C2 C5 1.316(13) .
C2 H2 0.9500 .
C3 C13 1.364(13) .
C3 C11 1.444(13) .
C4 C7 1.428(13) 3_566
C4 C9 1.459(11) .
C5 C6 1.391(13) .
C5 H5 0.9500 .
C6 C13 1.400(14) .
C7 C4 1.428(13) 3_566
C7 C10 1.439(14) .
C8 C12 1.394(12) .
C8 H8 0.9500 .
C9 C12 1.369(12) .
C9 C15 1.377(12) .
C10 C11 1.315(15) .
C10 H10 0.9500 .
C11 H11 0.9500 .
C12 H12 0.9500 .
C13 C16 1.590(18) .
C14 C15 1.367(14) .
C14 H14 0.9500 .
C15 H15 0.9500 .
C16 C23 1.27(2) .
C16 C19 1.61(2) .
C17 C25 1.41(3) .
C17 C26 1.43(3) .
C17 H17 0.9500 .
C18 C25 1.33(3) .
C18 C20 1.35(2) .
C18 C22 1.45(2) .
C19 C25 1.41(3) .
C19 H19 0.9500 .
C20 C24 1.37(3) .
C20 H20 0.9500 .
C21 C23 1.28(3) .
C21 C29 1.64(4) .
C21 H21 0.9500 .
C22 C28 1.47(5) .
C22 C23 1.53(3) .
C24 C26 1.41(3) .
C24 H24 0.9500 .
C26 H26 0.9500 .
C27 C29 1.45(4) .
C27 C28 1.45(5) .
C27 H27 0.9500 .
C28 H28 0.9500 .
C29 H29 0.9500 .

loop_
_platon_squeeze_void_nr
_platon_squeeze_void_average_x
_platon_squeeze_void_average_y
_platon_squeeze_void_average_z
_platon_squeeze_void_volume
_platon_squeeze_void_count_electrons
_platon_squeeze_void_content
1 -0.002 0.500 0.000 305 96 'disordered DMF '
2 0.007 0.000 0.500 305 96 'disordered DMF '
